data_7101882
loop_
_publ_author_name
'Krempner, Clemens'
'Ludwig, Ralf'
'Flemming, Anke'
'Miethchen, Ralf'
'K\"ockerling, Martin'

_publ_section_title
;
 Twisted oxygen-containing oligosilanes--unprecedented examples of
 sigma-n mixed conjugated systems.
;
_journal_issue 18
_journal_name_full 'Chemical communications (Cambridge, England)'
_journal_page_first 1810
_journal_page_last 1812
_journal_paper_doi 10.1039/b618438c
_journal_year 2007
_chemical_formula_moiety 'C14 H44 O2 Si7'
_chemical_formula_sum 'C14 H44 O2 Si7'
_chemical_formula_weight 441.12
_chemical_melting_point 391
_chemical_name_systematic
;
2,4-Dihydroxy-1,1,1,3,3,5,5,5-octamethyl-2,4-bis(trimethylsilyl)-
pentasilane
;
_space_group_IT_number 60
_symmetry_cell_setting orthorhombic
_symmetry_space_group_name_Hall '-P 2n 2ab'
_symmetry_space_group_name_H-M 'P b c n'
_atom_sites_solution_hydrogens geom
_atom_sites_solution_primary direct
_atom_sites_solution_secondary difmap
_audit_creation_method 'ct.exe (M. K\"ockerling, 1996)'
_cell_angle_alpha 90.00
_cell_angle_beta 90.00
_cell_angle_gamma 90.00
_cell_formula_units_Z 8
_cell_length_a 10.1051(7)
_cell_length_b 23.259(2)
_cell_length_c 25.278(2)
_cell_measurement_reflns_used 8579
_cell_measurement_temperature 296(2)
_cell_measurement_theta_max 24.22
_cell_measurement_theta_min 2.34
_cell_volume 5941.2(7)
_computing_cell_refinement 'Bruker SMART'
_computing_data_collection 'Bruker SMART'
_computing_data_reduction 'Bruker SAINT'
_computing_molecular_graphics 'Bruker SHELXTL'
_computing_publication_material 'Bruker SHELXTL'
_computing_structure_refinement 'Bruker SHELXTL'
_computing_structure_solution 'Bruker SHELXTL'
_diffrn_ambient_temperature 296(2)
_diffrn_measured_fraction_theta_full 0.893
_diffrn_measured_fraction_theta_max 0.893
_diffrn_measurement_device_type 'CCD area detector'
_diffrn_measurement_method 'phi and omega scans'
_diffrn_radiation_monochromator graphite
_diffrn_radiation_source 'sealed tube'
_diffrn_radiation_type MoK\a
_diffrn_radiation_wavelength 0.71073
_diffrn_reflns_av_R_equivalents 0.0277
_diffrn_reflns_av_sigmaI/netI 0.0276
_diffrn_reflns_limit_h_max 11
_diffrn_reflns_limit_h_min -13
_diffrn_reflns_limit_k_max 27
_diffrn_reflns_limit_k_min -12
_diffrn_reflns_limit_l_max 32
_diffrn_reflns_limit_l_min -32
_diffrn_reflns_number 27455
_diffrn_reflns_theta_full 27.53
_diffrn_reflns_theta_max 27.53
_diffrn_reflns_theta_min 3.12
_exptl_absorpt_coefficient_mu 0.326
_exptl_absorpt_correction_T_max 1.00000
_exptl_absorpt_correction_T_min 0.69295
_exptl_absorpt_correction_type multi-scan
_exptl_crystal_colour colourless
_exptl_crystal_density_diffrn 0.986
_exptl_crystal_density_method 'not measured'
_exptl_crystal_description block
_exptl_crystal_F_000 1936
_exptl_crystal_size_max 0.65
_exptl_crystal_size_mid 0.32
_exptl_crystal_size_min 0.31
_refine_diff_density_max 0.333
_refine_diff_density_min -0.154
_refine_diff_density_rms 0.043
_refine_ls_extinction_method none
_refine_ls_goodness_of_fit_ref 1.014
_refine_ls_hydrogen_treatment mixed
_refine_ls_matrix_type full
_refine_ls_number_parameters 208
_refine_ls_number_reflns 6118
_refine_ls_number_restraints 0
_refine_ls_restrained_S_all 1.014
_refine_ls_R_factor_all 0.0730
_refine_ls_R_factor_gt 0.0427
_refine_ls_shift/su_max 0.001
_refine_ls_shift/su_mean 0.000
_refine_ls_structure_factor_coef Fsqd
_refine_ls_weighting_details 'calc w=1/[\s^2^(Fo^2^)+(0.0743P)^2^+0.7767P] where P=(Fo^2^+2Fc^2^)/3'
_refine_ls_weighting_scheme calc
_refine_ls_wR_factor_gt 0.1186
_refine_ls_wR_factor_ref 0.1355
_reflns_number_gt 3973
_reflns_number_total 6118
_reflns_threshold_expression >2sigma(I)
_cod_data_source_file b618438c.txt
_cod_data_source_block AF2a_2
_cod_original_sg_symbol_H-M Pbcn
_cod_database_code 7101882

loop_
_symmetry_equiv_pos_as_xyz
'x, y, z'
'-x+1/2, -y+1/2, z+1/2'
'-x, y, -z+1/2'
'x+1/2, -y+1/2, -z'
'-x, -y, -z'
'x-1/2, y-1/2, -z-1/2'
'x, -y, z-1/2'
'-x-1/2, y-1/2, z'

loop_
_atom_site_label
_atom_site_type_symbol
_atom_site_fract_x
_atom_site_fract_y
_atom_site_fract_z
_atom_site_U_iso_or_equiv
_atom_site_adp_type
_atom_site_occupancy
_atom_site_symmetry_multiplicity
_atom_site_calc_flag
_atom_site_refinement_flags
_atom_site_disorder_assembly
_atom_site_disorder_group
Si1 Si 0.95961(9) -0.00782(3) 0.35871(3) 0.0847(3) Uani 1 1 d . A .
Si2 Si 1.06867(6) 0.08107(2) 0.35773(2) 0.05686(18) Uani 1 1 d . . .
Si3 Si 0.96051(7) 0.15193(3) 0.40993(2) 0.0644(2) Uani 1 1 d . A .
Si4 Si 0.94891(6) 0.23489(2) 0.35509(2) 0.05286(17) Uani 1 1 d . . .
Si5 Si 1.03461(9) 0.31677(3) 0.39684(3) 0.0873(3) Uani 1 1 d . A .
Si6 Si 1.29446(8) 0.07285(3) 0.37829(3) 0.0798(2) Uani 1 1 d . A .
Si7 Si 0.73211(7) 0.24983(3) 0.32439(3) 0.0764(2) Uani 1 1 d . A .
O1A O 1.06920(17) 0.10552(7) 0.29544(6) 0.0725(5) Uani 0.50 1 d P A 1
H1A H 1.0657 0.1416 0.2904 0.109 Uiso 0.50 1 d PR A 1
O2A O 1.04418(14) 0.22187(6) 0.30210(5) 0.0598(4) Uani 0.50 1 d P A 1
H2A H 1.0230 0.2294 0.2703 0.090 Uiso 0.50 1 d PR A 1
O1B O 1.06920(17) 0.10552(7) 0.29544(6) 0.0725(5) Uani 0.50 1 d P A 2
H1B H 1.0365 0.0936 0.2665 0.109 Uiso 0.50 1 d PR A 2
O2B O 1.04418(14) 0.22187(6) 0.30210(5) 0.0598(4) Uani 0.50 1 d P A 2
H2B H 1.0758 0.1881 0.2968 0.090 Uiso 0.50 1 d PR A 2
C1 C 0.9276(5) -0.03076(18) 0.42758(15) 0.173(2) Uani 1 1 d . . .
H1C H 0.8831 -0.0672 0.4274 0.260 Uiso 1 1 calc R A .
H1D H 0.8731 -0.0027 0.4449 0.260 Uiso 1 1 calc R . .
H1E H 1.0101 -0.0343 0.4462 0.260 Uiso 1 1 calc R . .
C2 C 1.0629(4) -0.06464(13) 0.32589(15) 0.1288(13) Uani 1 1 d . . .
H2C H 1.0166 -0.1007 0.3267 0.193 Uiso 1 1 calc R A .
H2D H 1.1455 -0.0684 0.3443 0.193 Uiso 1 1 calc R . .
H2E H 1.0795 -0.0539 0.2898 0.193 Uiso 1 1 calc R . .
C3 C 0.7994(3) -0.00018(15) 0.32193(18) 0.1348(14) Uani 1 1 d . . .
H3A H 0.7535 -0.0363 0.3220 0.202 Uiso 1 1 calc R A .
H3B H 0.8171 0.0112 0.2861 0.202 Uiso 1 1 calc R . .
H3C H 0.7457 0.0284 0.3389 0.202 Uiso 1 1 calc R . .
C4 C 1.0551(4) 0.16575(14) 0.47322(10) 0.1092(11) Uani 1 1 d . . .
H4A H 1.0573 0.1312 0.4940 0.164 Uiso 1 1 calc R A .
H4B H 1.0121 0.1957 0.4929 0.164 Uiso 1 1 calc R . .
H4C H 1.1438 0.1773 0.4649 0.164 Uiso 1 1 calc R . .
C5 C 0.7893(3) 0.12891(15) 0.43151(13) 0.1155(12) Uani 1 1 d . . .
H5A H 0.7959 0.0954 0.4536 0.173 Uiso 1 1 calc R A .
H5B H 0.7368 0.1201 0.4009 0.173 Uiso 1 1 calc R . .
H5C H 0.7483 0.1595 0.4510 0.173 Uiso 1 1 calc R . .
C6 C 0.9465(4) 0.3301(2) 0.46101(17) 0.181(2) Uani 1 1 d . . .
H6B H 0.9826 0.3637 0.4777 0.271 Uiso 1 1 calc R A .
H6C H 0.9579 0.2975 0.4839 0.271 Uiso 1 1 calc R . .
H6D H 0.8539 0.3358 0.4543 0.271 Uiso 1 1 calc R . .
C7 C 1.2146(3) 0.30942(17) 0.40925(16) 0.1330(14) Uani 1 1 d . . .
H7A H 1.2469 0.3435 0.4263 0.199 Uiso 1 1 calc R A .
H7B H 1.2600 0.3042 0.3762 0.199 Uiso 1 1 calc R . .
H7C H 1.2301 0.2768 0.4316 0.199 Uiso 1 1 calc R . .
C8 C 1.0140(6) 0.38007(15) 0.35261(19) 0.182(2) Uani 1 1 d . . .
H8A H 1.0492 0.4137 0.3696 0.274 Uiso 1 1 calc R A .
H8B H 0.9217 0.3858 0.3453 0.274 Uiso 1 1 calc R . .
H8C H 1.0605 0.3734 0.3201 0.274 Uiso 1 1 calc R . .
C9 C 1.3239(4) 0.02910(19) 0.43920(14) 0.1407(15) Uani 1 1 d . . .
H9A H 1.4172 0.0269 0.4460 0.211 Uiso 1 1 calc R A .
H9B H 1.2892 -0.0089 0.4341 0.211 Uiso 1 1 calc R . .
H9C H 1.2803 0.0469 0.4687 0.211 Uiso 1 1 calc R . .
C10 C 1.3799(3) 0.03928(16) 0.32040(13) 0.1142(11) Uani 1 1 d . . .
H10A H 1.4726 0.0355 0.3279 0.171 Uiso 1 1 calc R A .
H10B H 1.3681 0.0631 0.2898 0.171 Uiso 1 1 calc R . .
H10C H 1.3428 0.0020 0.3138 0.171 Uiso 1 1 calc R . .
C11 C 1.3679(4) 0.14588(16) 0.38728(15) 0.1258(12) Uani 1 1 d . . .
H11A H 1.4602 0.1423 0.3957 0.189 Uiso 1 1 calc R A .
H11B H 1.3232 0.1654 0.4156 0.189 Uiso 1 1 calc R . .
H11C H 1.3580 0.1675 0.3552 0.189 Uiso 1 1 calc R . .
C12 C 0.6194(3) 0.27156(15) 0.38035(13) 0.1098(10) Uani 1 1 d . . .
H12B H 0.5315 0.2774 0.3670 0.165 Uiso 1 1 calc R A .
H12C H 0.6512 0.3066 0.3959 0.165 Uiso 1 1 calc R . .
H12D H 0.6181 0.2418 0.4066 0.165 Uiso 1 1 calc R . .
C13 C 0.6722(3) 0.18166(15) 0.29295(13) 0.1135(11) Uani 1 1 d . . .
H13A H 0.5836 0.1871 0.2802 0.170 Uiso 1 1 calc R A .
H13B H 0.6732 0.1512 0.3186 0.170 Uiso 1 1 calc R . .
H13C H 0.7291 0.1718 0.2639 0.170 Uiso 1 1 calc R . .
C14 C 0.7294(4) 0.30769(17) 0.27275(13) 0.1256(13) Uani 1 1 d . . .
H14A H 0.6403 0.3133 0.2606 0.188 Uiso 1 1 calc R A .
H14B H 0.7843 0.2965 0.2435 0.188 Uiso 1 1 calc R . .
H14C H 0.7621 0.3429 0.2877 0.188 Uiso 1 1 calc R . .

loop_
_atom_site_aniso_label
_atom_site_aniso_U_11
_atom_site_aniso_U_22
_atom_site_aniso_U_33
_atom_site_aniso_U_23
_atom_site_aniso_U_13
_atom_site_aniso_U_12
Si1 0.1058(7) 0.0636(4) 0.0847(5) 0.0106(3) -0.0076(4) -0.0210(4)
Si2 0.0630(4) 0.0549(3) 0.0527(3) 0.0066(2) -0.0063(3) -0.0029(3)
Si3 0.0691(4) 0.0738(4) 0.0503(3) 0.0069(3) 0.0089(3) -0.0019(3)
Si4 0.0522(3) 0.0561(3) 0.0504(3) -0.0049(2) 0.0034(2) -0.0017(3)
Si5 0.0905(6) 0.0741(5) 0.0974(6) -0.0313(4) 0.0054(4) -0.0124(4)
Si6 0.0669(5) 0.0948(5) 0.0776(5) 0.0029(4) -0.0083(3) 0.0072(4)
Si7 0.0556(4) 0.0952(5) 0.0786(4) -0.0067(4) 0.0003(3) 0.0140(4)
O1A 0.1025(13) 0.0645(9) 0.0505(8) 0.0050(7) -0.0030(8) 0.0088(9)
O2A 0.0662(10) 0.0623(8) 0.0511(8) 0.0021(6) 0.0103(7) 0.0004(7)
O1B 0.1025(13) 0.0645(9) 0.0505(8) 0.0050(7) -0.0030(8) 0.0088(9)
O2B 0.0662(10) 0.0623(8) 0.0511(8) 0.0021(6) 0.0103(7) 0.0004(7)
C1 0.280(6) 0.132(3) 0.108(3) 0.036(2) 0.027(3) -0.075(4)
C2 0.157(4) 0.0726(19) 0.157(3) -0.013(2) -0.013(3) 0.002(2)
C3 0.101(3) 0.118(3) 0.185(4) -0.015(3) -0.030(3) -0.036(2)
C4 0.155(3) 0.121(2) 0.0515(14) -0.0022(15) -0.0162(16) 0.014(2)
C5 0.098(2) 0.121(3) 0.128(3) 0.028(2) 0.053(2) -0.002(2)
C6 0.164(4) 0.220(5) 0.159(4) -0.124(4) 0.055(3) -0.032(3)
C7 0.100(3) 0.135(3) 0.164(3) -0.031(3) -0.020(2) -0.040(2)
C8 0.233(5) 0.066(2) 0.249(6) 0.011(3) -0.067(5) -0.019(3)
C9 0.139(3) 0.182(4) 0.100(2) 0.035(3) -0.032(2) 0.036(3)
C10 0.095(2) 0.136(3) 0.111(2) -0.008(2) 0.0052(19) 0.035(2)
C11 0.083(2) 0.134(3) 0.160(3) -0.030(2) 0.008(2) -0.036(2)
C12 0.082(2) 0.135(3) 0.113(2) -0.021(2) 0.0237(18) 0.023(2)
C13 0.0691(19) 0.160(3) 0.111(2) -0.042(2) -0.0138(17) -0.009(2)
C14 0.117(3) 0.146(3) 0.114(2) 0.030(2) -0.004(2) 0.053(2)

loop_
_atom_type_symbol
_atom_type_description
_atom_type_scat_dispersion_real
_atom_type_scat_dispersion_imag
_atom_type_scat_source
C C 0.0033 0.0016 'International Tables Vol C Tables 4.2.6.8 and 6.1.1.4'
H H 0.0000 0.0000 'International Tables Vol C Tables 4.2.6.8 and 6.1.1.4'
O O 0.0106 0.0060 'International Tables Vol C Tables 4.2.6.8 and 6.1.1.4'
Si Si 0.0817 0.0704 'International Tables Vol C Tables 4.2.6.8 and 6.1.1.4'

loop_
_geom_angle_atom_site_label_1
_geom_angle_atom_site_label_2
_geom_angle_atom_site_label_3
_geom_angle
C1 Si1 C3 110.1(2)
C1 Si1 C2 108.1(2)
C3 Si1 C2 109.13(18)
C1 Si1 Si2 110.28(14)
C3 Si1 Si2 108.49(12)
C2 Si1 Si2 110.79(12)
O1A Si2 Si1 108.13(7)
O1A Si2 Si6 103.46(7)
Si1 Si2 Si6 112.51(4)
O1A Si2 Si3 106.74(6)
Si1 Si2 Si3 112.93(4)
Si6 Si2 Si3 112.35(3)
C4 Si3 C5 105.44(16)
C4 Si3 Si2 110.81(11)
C5 Si3 Si2 112.61(11)
C4 Si3 Si4 112.34(11)
C5 Si3 Si4 110.65(11)
Si2 Si3 Si4 105.16(3)
O2A Si4 Si5 107.11(6)
O2A Si4 Si7 107.35(6)
Si5 Si4 Si7 111.90(4)
O2A Si4 Si3 106.91(6)
Si5 Si4 Si3 112.25(4)
Si7 Si4 Si3 111.00(3)
C7 Si5 C8 106.5(2)
C7 Si5 C6 109.5(2)
C8 Si5 C6 109.6(2)
C7 Si5 Si4 111.34(12)
C8 Si5 Si4 109.34(14)
C6 Si5 Si4 110.37(14)
C11 Si6 C9 109.37(19)
C11 Si6 C10 106.95(17)
C9 Si6 C10 110.12(16)
C11 Si6 Si2 109.82(13)
C9 Si6 Si2 112.41(14)
C10 Si6 Si2 108.03(11)
C13 Si7 C14 107.89(17)
C13 Si7 C12 110.48(15)
C14 Si7 C12 108.73(16)
C13 Si7 Si4 108.43(11)
C14 Si7 Si4 110.48(12)
C12 Si7 Si4 110.80(11)

loop_
_geom_bond_atom_site_label_1
_geom_bond_atom_site_label_2
_geom_bond_distance
Si1 C1 1.849(3)
Si1 C3 1.875(4)
Si1 C2 1.877(3)
Si1 Si2 2.3431(10)
Si2 O1A 1.6739(15)
Si2 Si6 2.3479(10)
Si2 Si3 2.3775(9)
Si3 C4 1.891(3)
Si3 C5 1.892(3)
Si3 Si4 2.3787(9)
Si4 O2A 1.6770(14)
Si4 Si5 2.3432(9)
Si4 Si7 2.3500(9)
Si5 C7 1.853(3)
Si5 C8 1.860(4)
Si5 C6 1.876(4)
Si6 C11 1.867(3)
Si6 C9 1.869(3)
Si6 C10 1.870(3)
Si7 C13 1.874(3)
Si7 C14 1.875(3)
Si7 C12 1.885(3)
